data_4300969
loop_
_publ_author_name
'Kurmoo, Mohamedally'
'Estourn\`es, Claude'
'Oka, Yoshimi'
'Kumagai, Hitoshi'
'Inoue, Katsuya'

_publ_section_title
;
 Knotted Network Consisting of 3-Threads and a Zwitterionic One-Dimensional
 Polymorphs of trans-3-(3-Pyridyl)acrylate of Cobalt and Nickel,
 MII(C8H6NO2)2(H2O)2
;
_journal_coden_ASTM INOCAJ
_journal_issue 2
_journal_name_full 'Inorganic Chemistry'
_journal_page_first 217
_journal_page_last 224
_journal_paper_doi 10.1021/ic0488536
_journal_volume 44
_journal_year 2005
_chemical_formula_moiety 'C16 H16 N2 O6 Ni '
_chemical_formula_sum 'C16 H16 N2 Ni O6'
_chemical_formula_weight 391.01
_space_group_IT_number 14
_symmetry_cell_setting monoclinic
_symmetry_space_group_name_Hall '-P 2ybc'
_symmetry_space_group_name_H-M 'P 1 21/c 1'
_cell_angle_alpha 90
_cell_angle_beta 106.229(3)
_cell_angle_gamma 90
_cell_formula_units_Z 4
_cell_length_a 16.812(3)
_cell_length_b 5.443(1)
_cell_length_c 17.869(4)
_cell_measurement_temperature 273.2
_cell_volume 1569.9(5)
_exptl_crystal_density_diffrn 1.654
_cod_original_sg_symbol_H-M 'P 21/c'
_cod_original_formula_sum 'C16 H16 N2 O6 Ni '
_cod_database_code 4300969

loop_
_symmetry_equiv_pos_as_xyz
x,y,z
-x,1/2+y,1/2-z
-x,-y,-z
x,1/2-y,1/2+z

loop_
_atom_site_label
_atom_site_type_symbol
_atom_site_fract_x
_atom_site_fract_y
_atom_site_fract_z
_atom_site_U_iso_or_equiv
_atom_site_adp_type
_atom_site_occupancy
_atom_site_calc_flag
_atom_site_refinement_flags
_atom_site_disorder_assembly
_atom_site_disorder_group
Ni(1) Ni 1.5000 -0.5000 1.5000 0.0217(3) Uani 1.00 d S . .
Ni(2) Ni 1.0000 0.0000 1.0000 0.0202(3) Uani 1.00 d S . .
O(1) O 1.1609(3) 0.0612(8) 1.1535(3) 0.038(1) Uani 1.00 d . . .
O(2) O 1.0957(2) -0.2083(7) 1.0636(2) 0.027(1) Uani 1.00 d . . .
O(3) O 1.6828(3) -0.4874(9) 1.4572(3) 0.044(1) Uani 1.00 d . . .
O(4) O 1.6006(2) -0.7305(7) 1.5043(2) 0.026(1) Uani 1.00 d . . .
O(6) O 1.0392(2) 0.3092(7) 1.0697(2) 0.028(1) Uani 1.00 d . . .
O(7) O 1.5570(2) -0.2117(7) 1.4622(2) 0.029(1) Uani 1.00 d . . .
N(1) N 1.4439(3) -0.5851(9) 1.3784(3) 0.027(1) Uani 1.00 d . . .
N(2) N 1.0683(3) 0.1024(9) 0.9220(3) 0.027(1) Uani 1.00 d . . .
C(1) C 1.3834(5) -0.436(1) 1.3361(3) 0.030(2) Uani 1.00 d . . .
C(2) C 1.3388(4) -0.476(1) 1.2581(3) 0.028(2) Uani 1.00 d . . .
C(3) C 1.3603(5) -0.682(1) 1.2224(4) 0.033(2) Uani 1.00 d . . .
C(4) C 1.4227(4) -0.834(1) 1.2644(3) 0.035(2) Uani 1.00 d . . .
C(5) C 1.4633(4) -0.780(1) 1.3424(4) 0.034(2) Uani 1.00 d . . .
C(6) C 1.2726(5) -0.303(1) 1.2204(3) 0.032(2) Uani 1.00 d . . .
C(7) C 1.2126(5) -0.335(1) 1.1555(3) 0.032(2) Uani 1.00 d . . .
C(8) C 1.1522(4) -0.144(1) 1.1222(3) 0.025(2) Uani 1.00 d . . .
C(9) C 1.1338(4) 0.243(1) 0.9442(3) 0.028(2) Uani 1.00 d . . .
C(10) C 1.1811(5) 0.316(1) 0.8963(4) 0.032(2) Uani 1.00 d . . .
C(11) C 1.1585(5) 0.228(1) 0.8206(4) 0.040(2) Uani 1.00 d . . .
C(12) C 1.0905(5) 0.085(1) 0.7963(4) 0.045(2) Uani 1.00 d . . .
C(13) C 1.0470(4) 0.030(1) 0.8476(4) 0.036(2) Uani 1.00 d . . .
C(14) C 1.2510(5) 0.477(1) 0.9245(4) 0.039(2) Uani 1.00 d . . .
C(15) C 1.2563(5) 0.662(1) 0.9773(4) 0.033(2) Uani 1.00 d . . .
C(16) C 1.6723(5) -0.672(1) 1.4923(4) 0.031(2) Uani 1.00 d . . .
H(1) H 1.3655 -0.3017 1.3708 0.0253 Uiso 1.00 calc . . .
H(2) H 1.3208 -0.7512 1.1779 0.0253 Uiso 1.00 calc . . .
H(3) H 1.4265 -0.9715 1.2243 0.0253 Uiso 1.00 calc . . .
H(4) H 1.5156 -0.9263 1.3595 0.0253 Uiso 1.00 calc . . .
H(5) H 1.2808 -0.1489 1.2536 0.0253 Uiso 1.00 calc . . .
H(6) H 1.2260 -0.4354 1.1374 0.0253 Uiso 1.00 calc . . .
H(7) H 1.1515 0.2903 0.9974 0.0253 Uiso 1.00 calc . . .
H(8) H 1.1881 0.2681 0.7827 0.0253 Uiso 1.00 calc . . .
H(9) H 1.0709 -0.0309 0.7457 0.0253 Uiso 1.00 calc . . .
H(10) H 0.9923 -0.0654 0.8201 0.0253 Uiso 1.00 calc . . .
H(11) H 1.3003 0.4543 0.9062 0.0427 Uiso 1.00 calc . . .
H(12) H 1.2102 0.6842 0.9952 0.0253 Uiso 1.00 calc . . .
H(13) H 1.0560 0.5069 1.0568 0.0253 Uiso 1.00 calc . . .
H(14) H 1.0914 0.2939 1.0979 0.0253 Uiso 1.00 calc . . .
H(15) H 1.6134 -0.2644 1.4551 0.0253 Uiso 1.00 calc . . .
H(16) H 1.5922 -0.1059 1.4997 0.0342 Uiso 1.00 calc . . .
H(20) H 1.2550 0.5333 0.9410 0.0367 Uiso 1.00 calc . . .

loop_
_atom_site_aniso_label
_atom_site_aniso_U_11
_atom_site_aniso_U_22
_atom_site_aniso_U_33
_atom_site_aniso_U_12
_atom_site_aniso_U_13
_atom_site_aniso_U_23
Ni(1) 0.0205(5) 0.0184(5) 0.0229(5) 0.0035(5) 0.0005(4) 0.0021(5)
Ni(2) 0.0174(5) 0.0184(5) 0.0216(5) -0.0015(5) 0.0001(4) 0.0019(5)
O(1) 0.033(2) 0.030(3) 0.037(3) 0.006(2) -0.011(2) -0.005(2)
O(2) 0.023(2) 0.021(2) 0.029(2) 0.002(2) -0.004(2) 0.002(2)
O(3) 0.045(3) 0.031(3) 0.061(3) 0.010(2) 0.024(2) 0.015(3)
O(4) 0.026(2) 0.020(2) 0.029(2) 0.006(2) 0.003(2) 0.000(2)
O(6) 0.028(2) 0.023(2) 0.029(2) -0.004(2) 0.000(2) 0.000(2)
O(7) 0.030(2) 0.022(2) 0.034(2) -0.002(2) 0.005(2) 0.003(2)
N(1) 0.027(3) 0.026(3) 0.024(2) 0.003(2) -0.002(2) 0.000(2)
N(2) 0.023(2) 0.026(3) 0.030(3) -0.005(2) 0.006(2) 0.001(2)
C(1) 0.038(3) 0.027(3) 0.022(3) 0.006(3) 0.001(3) 0.003(3)
C(2) 0.031(3) 0.029(3) 0.022(3) -0.003(3) 0.004(2) -0.002(3)
C(3) 0.036(3) 0.030(3) 0.030(3) 0.001(3) 0.004(3) -0.006(3)
C(4) 0.039(4) 0.034(4) 0.026(3) 0.008(3) 0.000(3) -0.010(3)
C(5) 0.036(3) 0.027(4) 0.035(3) 0.008(3) 0.002(3) 0.008(3)
C(6) 0.040(4) 0.026(3) 0.027(3) 0.007(3) 0.003(3) 0.003(3)
C(7) 0.038(4) 0.031(3) 0.023(3) 0.001(3) 0.003(3) -0.003(3)
C(8) 0.026(3) 0.024(3) 0.027(3) 0.002(3) 0.008(3) 0.006(3)
C(9) 0.028(3) 0.030(3) 0.025(3) -0.004(3) 0.004(3) 0.002(3)
C(10) 0.032(3) 0.029(3) 0.035(3) -0.010(3) 0.012(3) 0.003(3)
C(11) 0.044(4) 0.049(4) 0.032(3) -0.009(4) 0.019(3) -0.001(3)
C(12) 0.040(4) 0.056(5) 0.038(4) -0.024(4) 0.009(3) -0.020(4)
C(13) 0.029(3) 0.045(4) 0.030(3) -0.017(3) 0.000(3) -0.007(3)
C(14) 0.041(4) 0.043(4) 0.038(3) 0.005(4) 0.020(3) -0.001(3)
C(15) 0.033(3) 0.028(3) 0.042(4) -0.007(3) 0.018(3) -0.009(3)
C(16) 0.036(4) 0.031(4) 0.029(3) 0.003(3) 0.014(3) -0.006(3)

loop_
_geom_bond_atom_site_label_1
_geom_bond_atom_site_label_2
_geom_bond_distance
_geom_bond_site_symmetry_1
_geom_bond_site_symmetry_2
_geom_bond_publ_flag
Ni(1) O(4) 2.090(4) . . yes
Ni(1) O(4) 2.090(4) . 3_848 yes
Ni(1) O(7) 2.049(4) . . yes
Ni(1) O(7) 2.049(4) . 3_848 yes
Ni(1) N(1) 2.163(5) . . yes
Ni(1) N(1) 2.163(5) . 3_848 yes
Ni(1) H(1) 2.948 . . no
Ni(1) H(1) 2.948 . 3_848 no
Ni(1) H(15) 2.603 . . no
Ni(1) H(15) 2.603 . 3_848 no
Ni(1) H(16) 2.647 . . no
Ni(1) H(16) 2.647 . 3_848 no
Ni(2) O(2) 2.036(4) . . yes
Ni(2) O(2) 2.036(4) . 3_757 yes
Ni(2) O(6) 2.087(4) . . yes
Ni(2) O(6) 2.087(4) . 3_757 yes
Ni(2) N(2) 2.113(5) . . yes
Ni(2) N(2) 2.113(5) . 3_757 yes
Ni(2) C(8) 2.967(7) . . yes
Ni(2) C(8) 2.967(7) . 3_757 yes
Ni(2) H(13) 2.999 . . no
Ni(2) H(13) 2.930 . 1_545 no
Ni(2) H(13) 2.999 . 3_757 no
Ni(2) H(13) 2.930 . 3_767 no
Ni(2) H(14) 2.545 . . no
Ni(2) H(14) 2.545 . 3_757 no
O(1) O(2) 2.225(6) . . yes
O(1) O(6) 2.557(7) . . yes
O(1) C(6) 2.763(9) . . yes
O(1) C(7) 2.320(9) . . yes
O(1) C(8) 1.239(8) . . yes
O(1) H(2) 2.793 . 1_565 no
O(1) H(5) 2.560 . . no
O(1) H(6) 2.960 . . no
O(1) H(6) 2.994 . 1_565 no
O(1) H(8) 2.411 . 4_555 no
O(1) H(10) 2.746 . 3_757 no
O(1) H(14) 1.819 . . no
O(2) O(6) 2.984(6) . . yes
O(2) O(6) 2.805(6) . 1_545 yes
O(2) O(6) 2.846(6) . 3_757 yes
O(2) N(2) 2.970(7) . . yes
O(2) N(2) 2.898(7) . 3_757 yes
O(2) C(7) 2.286(9) . . yes
O(2) C(8) 1.251(8) . . yes
O(2) H(6) 2.539 . . no
O(2) H(12) 2.618 . 1_545 no
O(2) H(13) 1.679 . 1_545 no
O(2) H(14) 2.807 . . no
O(2) H(14) 2.783 . 1_545 no
O(3) O(4) 2.240(7) . . yes
O(3) O(7) 2.615(7) . . yes
O(3) C(15) 2.320(9) . 2_837 yes
O(3) C(16) 1.221(8) . . yes
O(3) H(2) 2.721 . 2_857 no
O(3) H(12) 2.510 . 2_837 no
O(3) H(15) 1.677 . . no
O(3) H(16) 2.803 . . no
O(4) O(7) 2.961(6) . . yes
O(4) O(7) 2.767(6) . 1_545 yes
O(4) O(7) 2.893(6) . 3_848 yes
O(4) N(1) 2.963(7) . 3_848 yes
O(4) C(1) 2.932(8) . 3_848 yes
O(4) C(14) 2.93(1) . 2_837 yes
O(4) C(15) 2.406(10) . 2_837 yes
O(4) C(16) 1.322(8) . . yes
O(4) H(1) 2.150 . 3_848 no
O(4) H(4) 2.795 . . no
O(4) H(11) 2.605 . 2_837 no
O(4) H(15) 2.713 . . no
O(4) H(16) 2.048 . 1_545 no
O(4) H(20) 2.678 . 2_837 no
O(6) N(2) 2.908(7) . 3_757 yes
O(6) C(13) 2.981(8) . 3_757 yes
O(6) H(7) 2.570 . . no
O(6) H(10) 2.550 . 3_757 no
O(6) H(13) 1.152 . . no
O(6) H(13) 2.579 . 3_767 no
O(6) H(14) 0.885 . . no
O(7) N(1) 2.897(7) . . yes
O(7) H(4) 2.356 . 1_565 no
O(7) H(11) 2.992 . 2_847 no
O(7) H(15) 1.032 . . no
O(7) H(16) 0.954 . . no
N(1) C(1) 1.353(8) . . yes
N(1) C(2) 2.444(8) . . yes
N(1) C(3) 2.799(8) . . yes
N(1) C(4) 2.390(8) . . yes
N(1) C(5) 1.327(8) . . yes
N(1) H(1) 2.009 . . no
N(1) H(4) 2.290 . . no
N(1) H(16) 2.946 . 3_848 no
N(2) C(9) 1.309(8) . . yes
N(2) C(10) 2.377(9) . . yes
N(2) C(11) 2.756(9) . . yes
N(2) C(12) 2.380(9) . . yes
N(2) C(13) 1.338(8) . . yes
N(2) H(7) 1.940 . . no
N(2) H(10) 2.118 . . no
C(1) C(2) 1.402(9) . . yes
C(1) C(3) 2.372(9) . . yes
C(1) C(4) 2.691(10) . . yes
C(1) C(5) 2.286(10) . . yes
C(1) C(6) 2.474(10) . . yes
C(1) H(1) 1.056 . . no
C(1) H(5) 2.486 . . no
C(2) C(3) 1.389(9) . . yes
C(2) C(4) 2.392(10) . . yes
C(2) C(5) 2.762(10) . . yes
C(2) C(6) 1.47(1) . . yes
C(2) C(7) 2.51(1) . . yes
C(2) H(1) 2.155 . . no
C(2) H(2) 2.038 . . no
C(2) H(5) 2.019 . . no
C(2) H(6) 2.452 . . no
C(3) C(4) 1.382(10) . . yes
C(3) C(5) 2.41(1) . . yes
C(3) C(6) 2.53(1) . . yes
C(3) H(2) 0.959 . . no
C(3) H(3) 1.924 . . no
C(3) H(5) 2.995 . 1_545 no
C(3) H(6) 2.699 . . no
C(4) C(5) 1.401(9) . . yes
C(4) H(2) 2.011 . . no
C(4) H(3) 1.049 . . no
C(4) H(4) 2.024 . . no
C(4) H(5) 2.899 . 1_545 no
C(5) H(3) 2.279 . . no
C(5) H(3) 2.984 . 2_857 no
C(5) H(4) 1.163 . . no
C(6) C(7) 1.318(10) . . yes
C(6) C(8) 2.44(1) . . yes
C(6) H(1) 2.705 . . no
C(6) H(2) 2.742 . . no
C(6) H(5) 1.015 . . no
C(6) H(6) 1.637 . . no
C(7) C(8) 1.46(1) . . yes
C(7) H(2) 2.864 . . no
C(7) H(5) 2.070 . . no
C(7) H(6) 0.705 . . no
C(7) H(12) 2.855 . 1_545 no
C(7) H(13) 2.862 . 1_545 no
C(7) H(14) 2.851 . 1_545 no
C(8) H(5) 2.711 . . no
C(8) H(6) 1.985 . . no
C(8) H(12) 2.866 . 1_545 no
C(8) H(13) 2.557 . 1_545 no
C(8) H(14) 2.581 . . no
C(9) C(10) 1.379(9) . . yes
C(9) C(11) 2.360(9) . . yes
C(9) C(12) 2.679(9) . . yes
C(9) C(13) 2.248(9) . . yes
C(9) C(14) 2.45(1) . . yes
C(9) H(7) 0.949 . . no
C(9) H(12) 2.753 . . no
C(9) H(20) 2.589 . . no
C(10) C(11) 1.385(10) . . yes
C(10) C(12) 2.36(1) . . yes
C(10) C(13) 2.68(1) . . yes
C(10) C(14) 1.44(1) . . yes
C(10) C(15) 2.49(1) . . yes
C(10) H(7) 2.009 . . no
C(10) H(8) 2.082 . . no
C(10) H(11) 2.100 . . no
C(10) H(12) 2.626 . . no
C(10) H(20) 1.739 . . no
C(11) C(12) 1.35(1) . . yes
C(11) C(13) 2.33(1) . . yes
C(11) C(14) 2.47(1) . . yes
C(11) H(8) 0.970 . . no
C(11) H(9) 2.201 . . no
C(11) H(11) 2.738 . . no
C(11) H(20) 2.841 . . no
C(12) C(13) 1.36(1) . . yes
C(12) H(8) 1.992 . . no
C(12) H(9) 1.076 . . no
C(12) H(10) 1.992 . . no
C(12) H(10) 2.876 . 2_756 no
C(13) H(9) 1.998 . . no
C(13) H(10) 1.050 . . no
C(14) C(15) 1.366(9) . . yes
C(14) C(16) 2.54(1) . 2_867 yes
C(14) H(1) 2.963 . 4_554 no
C(14) H(7) 2.597 . . no
C(14) H(8) 2.709 . . no
C(14) H(11) 0.979 . . no
C(14) H(12) 1.955 . . no
C(14) H(15) 2.967 . 2_857 no
C(14) H(16) 2.643 . 2_857 no
C(14) H(20) 0.417 . . no
C(15) C(16) 1.48(1) . 2_867 yes
C(15) H(7) 2.773 . . no
C(15) H(11) 1.991 . . no
C(15) H(12) 0.926 . . no
C(15) H(16) 2.864 . 2_857 no
C(15) H(20) 0.951 . . no
C(16) H(1) 2.699 . 3_848 no
C(16) H(11) 2.679 . 2_837 no
C(16) H(12) 2.078 . 2_837 no
C(16) H(15) 2.443 . . no
C(16) H(16) 2.742 . 1_545 no
C(16) H(20) 2.163 . 2_837 no
